data_4508224
loop_
_publ_author_name
'Hong, Keunil'
'Bak, Woojeong'
'Moon, Dohyun'
'Chun, Hyungphil'

_publ_section_title
;
 Bistable and Porous Metal--Organic Frameworks with Charge-NeutralacsNet
 Based on Heterometallic M3O(CO2)6Building Blocks
;
_journal_issue 9
_journal_name_full 'Crystal Growth &amp; Design'
_journal_page_first 4066
_journal_paper_doi 10.1021/cg4009009
_journal_volume 13
_journal_year 2013
_chemical_formula_moiety '[Co2Ti(O)(C8H4O5)3(C3H7NO)3]'
_chemical_formula_sum 'C33 H33 Co2 N3 O19 Ti'
_chemical_formula_weight 941.38
_chemical_name_systematic
; 
 ? 
;
_space_group_IT_number 163
_symmetry_cell_setting trigonal
_symmetry_space_group_name_Hall '-P 3 2c'
_symmetry_space_group_name_H-M 'P -3 1 c'
_atom_sites_solution_hydrogens geom
_atom_sites_solution_primary direct
_atom_sites_solution_secondary difmap
_audit_creation_method SHELXL-97
_cell_angle_alpha 90.00
_cell_angle_beta 90.00
_cell_angle_gamma 120.00
_cell_formula_units_Z 2
_cell_length_a 15.772(2)
_cell_length_b 15.772(2)
_cell_length_c 16.200(3)
_cell_measurement_temperature 100(2)
_cell_volume 3489.9(9)
_computing_cell_refinement HKL3000
_computing_data_collection 'PAL ADSC Quantum-210 ADX Program'
_computing_data_reduction HKL3000
_computing_molecular_graphics 'Diamond 3'
_computing_structure_refinement 'Bruker SHELXTL-XL'
_computing_structure_solution 'Bruker SHELXTL-XS'
_diffrn_ambient_temperature 100(2)
_diffrn_measured_fraction_theta_full 0.983
_diffrn_measured_fraction_theta_max 0.983
_diffrn_measurement_device_type 'ADSC Q210 CCD area detector'
_diffrn_measurement_method 'omega scan'
_diffrn_radiation_monochromator 'Si(111) double crystal monochromator'
_diffrn_radiation_source 'PLSII 2D bending magnet'
_diffrn_radiation_type Synchrotron
_diffrn_radiation_wavelength 0.62001
_diffrn_reflns_av_R_equivalents 0.0555
_diffrn_reflns_av_sigmaI/netI 0.0215
_diffrn_reflns_limit_h_max 25
_diffrn_reflns_limit_h_min -25
_diffrn_reflns_limit_k_max 25
_diffrn_reflns_limit_k_min -25
_diffrn_reflns_limit_l_max 26
_diffrn_reflns_limit_l_min -26
_diffrn_reflns_number 51533
_diffrn_reflns_theta_full 30.50
_diffrn_reflns_theta_max 30.50
_diffrn_reflns_theta_min 2.25
_exptl_absorpt_coefficient_mu 0.400
_exptl_absorpt_correction_T_max 0.8893
_exptl_absorpt_correction_T_min 0.8219
_exptl_absorpt_correction_type semi-empirical
_exptl_absorpt_process_details 'HKL3000 Scalepack'
_exptl_crystal_colour orange-brown
_exptl_crystal_density_diffrn 0.896
_exptl_crystal_density_method 'not measured'
_exptl_crystal_description 'double-pointed hexagonal block'
_exptl_crystal_F_000 960
_exptl_crystal_size_max 0.51
_exptl_crystal_size_mid 0.36
_exptl_crystal_size_min 0.30
_platon_squeeze_details ' '
_refine_diff_density_max 1.043
_refine_diff_density_min -0.925
_refine_diff_density_rms 0.143
_refine_ls_extinction_coef 0.41(3)
_refine_ls_extinction_expression Fc^*^=kFc[1+0.001xFc^2^\l^3^/sin(2\q)]^-1/4^
_refine_ls_extinction_method SHELXL
_refine_ls_goodness_of_fit_ref 1.129
_refine_ls_hydrogen_treatment mixed
_refine_ls_matrix_type full
_refine_ls_number_parameters 168
_refine_ls_number_reflns 5268
_refine_ls_number_restraints 55
_refine_ls_restrained_S_all 1.128
_refine_ls_R_factor_all 0.0980
_refine_ls_R_factor_gt 0.0970
_refine_ls_shift/su_max 0.001
_refine_ls_shift/su_mean 0.000
_refine_ls_structure_factor_coef Fsqd
_refine_ls_weighting_details 'calc w=1/[\s^2^(Fo^2^)+(0.1190P)^2^+10.4203P] where P=(Fo^2^+2Fc^2^)/3'
_refine_ls_weighting_scheme calc
_refine_ls_wR_factor_gt 0.2896
_refine_ls_wR_factor_ref 0.2901
_reflns_number_gt 5106
_reflns_number_total 5268
_reflns_threshold_expression >2sigma(I)
_cod_data_source_file cg4009009_si_001.cif
_cod_data_source_block CTOF-1w
_cod_depositor_comments
;
The following automatic conversions were performed:

'_symmetry_cell_setting' value 'Trigonal' changed to 'trigonal'
according to /home/saulius/struct/CIF-dictionaries/cif_core.dic
dictionary named 'cif_core.dic' version 2.4.2 from 2011-04-26.

Automatic conversion script
Id: cif_fix_values 1891 2012-01-12 08:04:46Z andrius 
;
_cod_original_cell_volume 3489.9(10)
_cod_original_sg_symbol_H-M P-31c
_cod_database_code 4508224

loop_
_symmetry_equiv_pos_as_xyz
'x, y, z'
'-y, x-y, z'
'-x+y, -x, z'
'-y, -x, -z+1/2'
'-x+y, y, -z+1/2'
'x, x-y, -z+1/2'
'-x, -y, -z'
'y, -x+y, -z'
'x-y, x, -z'
'y, x, z-1/2'
'x-y, -y, z-1/2'
'-x, -x+y, z-1/2'

loop_
_atom_site_label
_atom_site_type_symbol
_atom_site_fract_x
_atom_site_fract_y
_atom_site_fract_z
_atom_site_U_iso_or_equiv
_atom_site_adp_type
_atom_site_occupancy
_atom_site_symmetry_multiplicity
_atom_site_calc_flag
_atom_site_refinement_flags
_atom_site_disorder_assembly
_atom_site_disorder_group
Ti1 Ti 0.5354(11) 0.2677(5) 0.7500 0.0180(13) Uani 0.33 2 d SP . .
Co1 Co 0.5197(4) 0.25984(19) 0.7500 0.0173(7) Uani 0.67 2 d SP . .
O1 O 0.6667 0.3333 0.7500 0.0232(8) Uani 1 6 d S . .
O2 O 0.5137(2) 0.1659(3) 0.6619(2) 0.0593(11) Uani 1 1 d . . .
O3A O 0.5165(5) 0.3360(4) 0.6498(4) 0.0258(10) Uani 0.50 1 d PU . 1
O3B O 0.5117(5) 0.3580(5) 0.6718(4) 0.0282(11) Uani 0.50 1 d PU . 2
O1S O 0.3703(3) 0.18513(13) 0.7500 0.0349(7) Uani 1 2 d S . .
C1 C 0.5700(2) 0.1397(2) 0.63404(16) 0.0248(5) Uani 1 1 d . . .
C2 C 0.5338(2) 0.0673(2) 0.56444(17) 0.0249(5) Uani 1 1 d . . .
C3A C 0.5997(5) 0.0498(6) 0.5189(5) 0.0322(12) Uani 0.55 1 d PU . 1
C4A C 0.4361(5) 0.0187(6) 0.5450(5) 0.0330(13) Uani 0.55 1 d PU . 1
O4A O 0.6981(15) 0.0963(17) 0.5326(13) 0.039(4) Uani 0.13 1 d PU A 1
H4A H 0.7123 0.1358 0.5720 0.058 Uiso 0.13 1 calc PR A 1
O4B O 0.3652(12) 0.0305(15) 0.5836(10) 0.033(4) Uani 0.13 1 d PU B 1
H4B H 0.3908 0.0723 0.6213 0.050 Uiso 0.13 1 calc PR B 1
C3B C 0.5814(7) 0.0174(7) 0.5460(5) 0.0291(14) Uani 0.45 1 d PU . 2
C4B C 0.4513(7) 0.0514(7) 0.5175(5) 0.0294(14) Uani 0.45 1 d PU . 2
O4C O 0.6657(16) 0.0314(16) 0.5825(12) 0.029(3) Uani 0.11 1 d PU C 2
H4C H 0.6844 0.0761 0.6178 0.043 Uiso 0.11 1 calc PR C 2
O4D O 0.3959(19) 0.095(2) 0.5341(15) 0.046(6) Uani 0.13 1 d PU D 2
H4D H 0.4215 0.1348 0.5731 0.069 Uiso 0.13 1 calc PR D 2
C1S C 0.3234(6) 0.1614(7) 0.6838(6) 0.0453(17) Uani 0.50 1 d P . .
H1S H 0.3591 0.1786 0.6334 0.054 Uiso 0.50 1 calc PR . .
N1S N 0.2249(8) 0.1126(10) 0.6802(8) 0.076(3) Uani 0.50 1 d PD . .
C2S C 0.1686(11) 0.0843(6) 0.7500 0.125(6) Uani 1 2 d SU . .
H2S1 H 0.0993 0.0513 0.7346 0.188 Uiso 0.50 1 calc PR . .
H2S2 H 0.1845 0.1421 0.7836 0.188 Uiso 0.50 1 calc PR . .
H2S3 H 0.1817 0.0393 0.7818 0.188 Uiso 0.50 1 calc PR . .
C3S C 0.180(2) 0.085(3) 0.5924(16) 0.157(11) Uani 0.50 1 d PDU . .
H3S1 H 0.2326 0.1136 0.5512 0.235 Uiso 0.50 1 calc PR . .
H3S2 H 0.1352 0.1101 0.5839 0.235 Uiso 0.50 1 calc PR . .
H3S3 H 0.1442 0.0135 0.5864 0.235 Uiso 0.50 1 calc PR . .

loop_
_atom_site_aniso_label
_atom_site_aniso_U_11
_atom_site_aniso_U_22
_atom_site_aniso_U_33
_atom_site_aniso_U_23
_atom_site_aniso_U_13
_atom_site_aniso_U_12
Ti1 0.018(3) 0.0198(12) 0.0156(13) 0.0004(7) 0.000 0.0089(17)
Co1 0.0197(17) 0.0213(7) 0.0105(5) -0.0001(3) 0.000 0.0098(8)
O1 0.0266(13) 0.0266(13) 0.0163(16) 0.000 0.000 0.0133(6)
O2 0.0295(12) 0.078(2) 0.067(2) -0.0558(19) -0.0117(12) 0.0246(14)
O3A 0.029(2) 0.023(2) 0.022(2) 0.0045(17) -0.0053(19) 0.0115(17)
O3B 0.031(2) 0.031(3) 0.021(2) 0.0049(18) -0.0026(19) 0.015(2)
O1S 0.0254(13) 0.0346(12) 0.0417(18) 0.0002(12) 0.000 0.0127(7)
C1 0.0290(11) 0.0242(10) 0.0189(9) -0.0054(8) -0.0027(8) 0.0116(9)
C2 0.0268(11) 0.0270(11) 0.0205(10) -0.0097(8) -0.0045(8) 0.0131(9)
C3A 0.026(2) 0.038(3) 0.031(3) -0.015(2) -0.003(2) 0.015(2)
C4A 0.023(2) 0.040(3) 0.032(3) -0.021(3) -0.001(2) 0.013(2)
O4A 0.032(7) 0.044(8) 0.036(7) -0.012(6) 0.002(6) 0.016(6)
O4B 0.020(6) 0.049(10) 0.024(6) -0.027(7) -0.006(5) 0.012(6)
C3B 0.035(4) 0.035(4) 0.026(3) -0.015(3) -0.016(3) 0.024(3)
C4B 0.032(3) 0.035(4) 0.026(3) -0.011(3) -0.008(3) 0.020(3)
O4C 0.035(7) 0.034(7) 0.025(6) -0.018(5) -0.012(5) 0.022(6)
O4D 0.059(13) 0.065(14) 0.041(10) -0.030(10) -0.025(10) 0.050(12)
C1S 0.032(3) 0.045(4) 0.054(4) -0.007(3) -0.015(3) 0.016(3)
N1S 0.053(5) 0.078(7) 0.088(8) -0.009(6) -0.024(5) 0.027(5)
C2S 0.068(7) 0.159(12) 0.119(11) 0.002(9) 0.000 0.034(3)
C3S 0.116(15) 0.161(18) 0.175(18) -0.014(15) -0.041(14) 0.055(13)

loop_
_atom_type_symbol
_atom_type_description
_atom_type_scat_dispersion_real
_atom_type_scat_dispersion_imag
_atom_type_scat_source
C C 0.0020 0.0012 'International Tables Vol C Tables 4.2.6.8 and 6.1.1.4'
H H 0.0000 0.0000 'International Tables Vol C Tables 4.2.6.8 and 6.1.1.4'
N N 0.0042 0.0024 'International Tables Vol C Tables 4.2.6.8 and 6.1.1.4'
O O 0.0077 0.0045 'International Tables Vol C Tables 4.2.6.8 and 6.1.1.4'
Co Co 0.3329 0.7612 'International Tables Vol C Tables 4.2.6.8 and 6.1.1.4'
Ti Ti 0.2372 0.3451 'International Tables Vol C Tables 4.2.6.8 and 6.1.1.4'

loop_
_geom_angle_atom_site_label_1
_geom_angle_atom_site_label_2
_geom_angle_atom_site_label_3
_geom_angle
_geom_angle_site_symmetry_1
_geom_angle_site_symmetry_3
O1 Ti1 O2 98.3(4) . 6_556
O1 Ti1 O2 98.3(4) . .
O2 Ti1 O2 163.3(8) 6_556 .
O1 Ti1 O3A 97.2(4) . 6_556
O2 Ti1 O3A 81.3(2) 6_556 6_556
O2 Ti1 O3A 96.6(3) . 6_556
O1 Ti1 O3A 97.2(4) . .
O2 Ti1 O3A 96.6(3) 6_556 .
O2 Ti1 O3A 81.3(2) . .
O3A Ti1 O3A 165.5(9) 6_556 .
O1 Ti1 O3B 99.0(4) . 6_556
O2 Ti1 O3B 95.5(3) 6_556 6_556
O2 Ti1 O3B 81.9(3) . 6_556
O3A Ti1 O3B 14.69(16) 6_556 6_556
O3A Ti1 O3B 158.1(6) . 6_556
O1 Ti1 O3B 99.0(4) . .
O2 Ti1 O3B 81.9(3) 6_556 .
O2 Ti1 O3B 95.5(3) . .
O3A Ti1 O3B 158.1(6) 6_556 .
O3A Ti1 O3B 14.69(16) . .
O3B Ti1 O3B 162.1(9) 6_556 .
O1 Ti1 O1S 180.0 . .
O2 Ti1 O1S 81.7(4) 6_556 .
O2 Ti1 O1S 81.7(4) . .
O3A Ti1 O1S 82.8(4) 6_556 .
O3A Ti1 O1S 82.8(4) . .
O3B Ti1 O1S 81.0(4) 6_556 .
O3B Ti1 O1S 81.0(4) . .
O1 Ti1 Ti1 30.0 . 2_655
O2 Ti1 Ti1 118.4(4) 6_556 2_655
O2 Ti1 Ti1 77.0(4) . 2_655
O3A Ti1 Ti1 79.1(4) 6_556 2_655
O3A Ti1 Ti1 114.1(4) . 2_655
O3B Ti1 Ti1 75.3(4) 6_556 2_655
O3B Ti1 Ti1 121.5(4) . 2_655
O1S Ti1 Ti1 150.0 . 2_655
O1 Ti1 Ti1 30.000(1) . 3_665
O2 Ti1 Ti1 77.0(4) 6_556 3_665
O2 Ti1 Ti1 118.4(4) . 3_665
O3A Ti1 Ti1 114.1(4) 6_556 3_665
O3A Ti1 Ti1 79.1(4) . 3_665
O3B Ti1 Ti1 121.5(4) 6_556 3_665
O3B Ti1 Ti1 75.3(4) . 3_665
O1S Ti1 Ti1 150.000(1) . 3_665
Ti1 Ti1 Ti1 60.000(1) 2_655 3_665
O1 Co1 O2 92.31(17) . 6_556
O1 Co1 O2 92.31(17) . .
O2 Co1 O2 175.4(3) 6_556 .
O1 Co1 O3A 91.2(2) . 6_556
O2 Co1 O3A 82.2(2) 6_556 6_556
O2 Co1 O3A 97.7(2) . 6_556
O1 Co1 O3A 91.2(2) . .
O2 Co1 O3A 97.7(2) 6_556 .
O2 Co1 O3A 82.2(2) . .
O3A Co1 O3A 177.5(5) 6_556 .
O1 Co1 O1S 180.000(1) . .
O2 Co1 O1S 87.69(17) 6_556 .
O2 Co1 O1S 87.69(17) . .
O3A Co1 O1S 88.8(2) 6_556 .
O3A Co1 O1S 88.8(2) . .
O1 Co1 O3B 93.0(2) . .
O2 Co1 O3B 83.0(2) 6_556 .
O2 Co1 O3B 96.8(2) . .
O3A Co1 O3B 164.66(18) 6_556 .
O3A Co1 O3B 14.84(16) . .
O1S Co1 O3B 87.0(2) . .
O1 Co1 O3B 93.0(2) . 6_556
O2 Co1 O3B 96.8(2) 6_556 6_556
O2 Co1 O3B 82.9(2) . 6_556
O3A Co1 O3B 14.84(16) 6_556 6_556
O3A Co1 O3B 164.66(18) . 6_556
O1S Co1 O3B 87.0(2) . 6_556
O3B Co1 O3B 173.9(5) . 6_556
Ti1 O1 Ti1 120.0 . 2_655
Ti1 O1 Ti1 120.000(1) . 3_665
Ti1 O1 Ti1 120.000(4) 2_655 3_665
Ti1 O1 Co1 120.0 . 2_655
Ti1 O1 Co1 0.0 2_655 2_655
Ti1 O1 Co1 120.001(1) 3_665 2_655
Ti1 O1 Co1 120.001(1) . 3_665
Ti1 O1 Co1 119.999(1) 2_655 3_665
Ti1 O1 Co1 0.001(2) 3_665 3_665
Co1 O1 Co1 120.000(1) 2_655 3_665
Ti1 O1 Co1 0.0 . .
Ti1 O1 Co1 120.000(1) 2_655 .
Ti1 O1 Co1 120.000(1) 3_665 .
Co1 O1 Co1 120.0 2_655 .
Co1 O1 Co1 120.001(1) 3_665 .
C1 O2 Co1 136.3(3) . .
C1 O2 Ti1 130.5(4) . .
Co1 O2 Ti1 6.0(5) . .
C1 O3A Co1 129.1(4) 3_665 .
C1 O3A Ti1 124.6(5) 3_665 .
Co1 O3A Ti1 6.0(5) . .
C1 O3B Co1 135.9(5) 3_665 .
C1 O3B Ti1 130.0(6) 3_665 .
Co1 O3B Ti1 5.9(5) . .
C1S O1S C1S 118.4(9) . 6_556
C1S O1S Co1 120.8(5) . .
C1S O1S Co1 120.8(5) 6_556 .
C1S O1S Ti1 120.8(5) . .
C1S O1S Ti1 120.8(5) 6_556 .
Co1 O1S Ti1 0.0 . .
O3B C1 O2 121.4(4) 2_655 .
O3B C1 O3A 23.7(3) 2_655 2_655
O2 C1 O3A 126.1(3) . 2_655
O3B C1 C2 119.0(4) 2_655 .
O2 C1 C2 117.7(3) . .
O3A C1 C2 115.2(3) 2_655 .
C3B C2 C4A 114.6(5) . .
C3B C2 C3A 25.9(4) . .
C4A C2 C3A 120.2(4) . .
C3B C2 C4B 120.1(5) . .
C4A C2 C4B 26.0(4) . .
C3A C2 C4B 112.7(5) . .
C3B C2 C1 119.6(4) . .
C4A C2 C1 119.5(3) . .
C3A C2 C1 120.3(3) . .
C4B C2 C1 120.3(4) . .
O4A C3A C4A 116.7(10) . 7_656
O4A C3A C2 124.2(10) . .
C4A C3A C2 119.1(5) 7_656 .
C2 C4A O4B 125.7(7) . .
C2 C4A C3A 120.7(5) . 7_656
O4B C4A C3A 113.6(8) . 7_656
C2 C3B O4C 125.7(9) . .
C2 C3B C4B 120.9(6) . 7_656
O4C C3B C4B 113.3(9) . 7_656
O4D C4B C3B 116.7(10) . 7_656
O4D C4B C2 124.1(10) . .
C3B C4B C2 119.0(6) 7_656 .
O1S C1S N1S 123.3(10) . .
C1S N1S C2S 121.8(11) . .
C1S N1S C3S 115.7(16) . .
C2S N1S C3S 122.4(15) . .

loop_
_geom_bond_atom_site_label_1
_geom_bond_atom_site_label_2
_geom_bond_distance
_geom_bond_site_symmetry_2
Ti1 O1 1.793(14) .
Ti1 O2 2.046(3) 6_556
Ti1 O2 2.046(3) .
Ti1 O3A 2.051(6) 6_556
Ti1 O3A 2.051(6) .
Ti1 O3B 2.075(6) 6_556
Ti1 O3B 2.075(6) .
Ti1 O1S 2.256(15) .
Ti1 Ti1 3.11(2) 2_655
Ti1 Ti1 3.11(3) 3_665
Co1 O1 2.008(5) .
Co1 O2 2.026(3) 6_556
Co1 O2 2.026(3) .
Co1 O3A 2.035(5) 6_556
Co1 O3A 2.035(5) .
Co1 O1S 2.041(6) .
Co1 O3B 2.052(6) .
Co1 O3B 2.052(6) 6_556
O1 Ti1 1.793(14) 2_655
O1 Ti1 1.793(15) 3_665
O1 Co1 2.008(5) 2_655
O1 Co1 2.008(5) 3_665
O2 C1 1.236(4) .
O3A C1 1.313(6) 3_665
O3B C1 1.209(7) 3_665
O1S C1S 1.249(9) .
O1S C1S 1.249(9) 6_556
C1 O3B 1.209(7) 2_655
C1 O3A 1.313(6) 2_655
C1 C2 1.500(4) .
C2 C3B 1.366(8) .
C2 C4A 1.370(7) .
C2 C3A 1.410(7) .
C2 C4B 1.416(8) .
C3A O4A 1.36(2) .
C3A C4A 1.395(8) 7_656
C4A O4B 1.373(17) .
C4A C3A 1.395(8) 7_656
C3B O4C 1.37(2) .
C3B C4B 1.393(10) 7_656
C4B O4D 1.38(2) .
C4B C3B 1.393(10) 7_656
C1S N1S 1.347(14) .
N1S C2S 1.367(16) .
N1S C3S 1.55(2) .

loop_
_platon_squeeze_void_nr
_platon_squeeze_void_average_x
_platon_squeeze_void_average_y
_platon_squeeze_void_average_z
_platon_squeeze_void_volume
_platon_squeeze_void_count_electrons
1 -0.333 0.333 0.250 702.5 16.2
2 0.333 0.667 0.750 702.6 16.2
